data_4121863
loop_
_publ_author_name
'Brackemeyer, Dirk'
'Herv\'e, Alexandre'
'Schulte To Brinke, Christian'
'Jahnke, Mareike C.'
'Hahn, F. Ekkehardt'

_publ_section_title
;
 A Versatile Methodology for the Regioselective C(8)-Metalation of Purine
 Bases.
;
_journal_issue 22
_journal_name_full 'Journal of the American Chemical Society'
_journal_page_first 7841
_journal_paper_doi 10.1021/ja5030904
_journal_volume 136
_journal_year 2014
_chemical_formula_moiety '(C42 H37 Br N5 P2 Pt), (B F4), 0.5(C H2 Cl2)'
_chemical_formula_sum 'C42.5 H38 B Br Cl F4 N5 P2 Pt'
_chemical_formula_weight 1077.99
_chemical_name_systematic
;
 ?
;
_space_group_crystal_system triclinic
_space_group_IT_number 2
_space_group_name_Hall '-P 1'
_space_group_name_H-M_alt 'P -1'
_symmetry_space_group_name_Hall '-P 1'
_symmetry_space_group_name_H-M 'P -1'
_atom_sites_solution_hydrogens mixed
_audit_creation_method SHELXL-2013
_cell_angle_alpha 89.468(2)
_cell_angle_beta 85.019(2)
_cell_angle_gamma 85.419(2)
_cell_formula_units_Z 4
_cell_length_a 10.4325(3)
_cell_length_b 20.1777(7)
_cell_length_c 20.2332(6)
_cell_measurement_reflns_used 11555
_cell_measurement_temperature 153(2)
_cell_measurement_theta_max 25.9435
_cell_measurement_theta_min 2.261
_cell_volume 4229.5(2)
_computing_cell_refinement 'Bruker SAINT'
_computing_data_collection 'Bruker APEX2'
_computing_data_reduction 'Bruker SAINT'
_computing_molecular_graphics 'Bruker SHELXTL'
_computing_publication_material 'Bruker SHELXTL'
_computing_structure_refinement 'SHELXL-2013 (Sheldrick, 2013)'
_computing_structure_solution 'SHELXL-2013 (Sheldrick, 2013)'
_diffrn_ambient_temperature 153(2)
_diffrn_measured_fraction_theta_full 0.997
_diffrn_measured_fraction_theta_max 0.994
_diffrn_measurement_device_type 'Bruker APEX-II CCD'
_diffrn_measurement_method 'Omega and Phi scans'
_diffrn_radiation_monochromator 'Goebel mirror'
_diffrn_radiation_source microsource
_diffrn_radiation_type MoK\a
_diffrn_radiation_wavelength 0.71073
_diffrn_reflns_av_R_equivalents 0.0703
_diffrn_reflns_av_unetI/netI 0.0836
_diffrn_reflns_Laue_measured_fraction_full 0.997
_diffrn_reflns_Laue_measured_fraction_max 0.994
_diffrn_reflns_limit_h_max 13
_diffrn_reflns_limit_h_min -13
_diffrn_reflns_limit_k_max 26
_diffrn_reflns_limit_k_min -26
_diffrn_reflns_limit_l_max 26
_diffrn_reflns_limit_l_min -26
_diffrn_reflns_number 61623
_diffrn_reflns_point_group_measured_fraction_full 0.997
_diffrn_reflns_point_group_measured_fraction_max 0.994
_diffrn_reflns_theta_full 27.500
_diffrn_reflns_theta_max 27.879
_diffrn_reflns_theta_min 1.012
_exptl_absorpt_coefficient_mu 4.456
_exptl_absorpt_correction_T_max 0.4142
_exptl_absorpt_correction_T_min 0.1266
_exptl_absorpt_correction_type multi-scan
_exptl_absorpt_process_details
; 
 Multi-scan correction included in APEX2 package (Bruker AXS, 2012)
;
_exptl_crystal_colour colourless
_exptl_crystal_density_diffrn 1.693
_exptl_crystal_description prism
_exptl_crystal_F_000 2116
_exptl_crystal_size_max 0.79
_exptl_crystal_size_mid 0.35
_exptl_crystal_size_min 0.24
_refine_diff_density_max 2.392
_refine_diff_density_min -1.683
_refine_diff_density_rms 0.159
_refine_ls_extinction_method none
_refine_ls_goodness_of_fit_ref 1.022
_refine_ls_hydrogen_treatment mixed
_refine_ls_matrix_type full
_refine_ls_number_parameters 1043
_refine_ls_number_reflns 20064
_refine_ls_number_restraints 68
_refine_ls_restrained_S_all 1.047
_refine_ls_R_factor_all 0.0807
_refine_ls_R_factor_gt 0.0483
_refine_ls_shift/su_max 0.002
_refine_ls_shift/su_mean 0.000
_refine_ls_structure_factor_coef Fsqd
_refine_ls_weighting_details 'w=1/[\s^2^(Fo^2^)+(0.0576P)^2^+3.6505P] where P=(Fo^2^+2Fc^2^)/3'
_refine_ls_weighting_scheme calc
_refine_ls_wR_factor_gt 0.1101
_refine_ls_wR_factor_ref 0.1218
_reflns_Friedel_coverage 0.000
_reflns_number_gt 14304
_reflns_number_total 20064
_reflns_threshold_expression 'I > 2\s(I)'
_cod_data_source_file ja5030904_si_002.cif
_cod_data_source_block '[6]BF4'
_cod_depositor_comments 'Adding full bibliography for 4121860--4121863.cif.'
_cod_original_formula_sum 'C42.50 H38 B Br Cl F4 N5 P2 Pt'
_cod_database_code 4121863
_shelx_space_group_comment
;
The symmetry employed for this shelxl refinement is uniquely defined
by the following loop, which should always be used as a source of
symmetry information in preference to the above space-group names.
They are only intended as comments.
;
_shelxl_version_number 2013-4

loop_
_space_group_symop_operation_xyz
'x, y, z'
'-x, -y, -z'

loop_
_atom_site_label
_atom_site_type_symbol
_atom_site_fract_x
_atom_site_fract_y
_atom_site_fract_z
_atom_site_U_iso_or_equiv
_atom_site_adp_type
_atom_site_occupancy
_atom_site_site_symmetry_order
_atom_site_calc_flag
_atom_site_refinement_flags_posn
_atom_site_refinement_flags_adp
_atom_site_refinement_flags_occupancy
_atom_site_disorder_assembly
_atom_site_disorder_group
H6A H 0.168(6) 0.004(4) 0.452(3) 0.04(2) Uiso 1 1 d D . . . .
H6B H 0.200(9) -0.022(5) 0.518(2) 0.08(3) Uiso 1 1 d D . . . .
H56A H 0.223(9) 0.355(5) 0.983(3) 0.08(3) Uiso 1 1 d D . . . .
H56B H 0.264(5) 0.381(3) 0.924(3) 0.03(2) Uiso 1 1 d D . . . .
Pt1 Pt 0.35147(2) 0.01398(2) 0.18079(2) 0.01893(6) Uani 1 1 d . . . . .
Br1 Br 0.29888(7) 0.03719(3) 0.06584(3) 0.03737(17) Uani 1 1 d . . . . .
P1 P 0.41033(15) 0.12131(7) 0.18872(7) 0.0211(3) Uani 1 1 d . . . . .
P2 P 0.27242(14) -0.08954(7) 0.17313(7) 0.0197(3) Uani 1 1 d . . . . .
N1 N 0.4223(7) -0.0647(5) 0.4857(3) 0.071(2) Uani 1 1 d . . . . .
C2 C 0.5387(9) -0.0819(5) 0.4564(4) 0.067(3) Uani 1 1 d . . . . .
H2 H 0.5981 -0.1022 0.4850 0.080 Uiso 1 1 calc R U . . .
N3 N 0.5858(6) -0.0756(4) 0.3946(3) 0.0518(18) Uani 1 1 d . . . . .
C4 C 0.4959(6) -0.0467(3) 0.3591(3) 0.0308(15) Uani 1 1 d . . . . .
C5 C 0.3731(6) -0.0249(4) 0.3816(3) 0.0316(15) Uani 1 1 d . . . . .
C6 C 0.3340(8) -0.0354(5) 0.4489(3) 0.049(2) Uani 1 1 d . . . . .
N6 N 0.2179(8) -0.0165(5) 0.4771(3) 0.069(2) Uani 1 1 d D . . . .
N7 N 0.3133(5) -0.0002(3) 0.3270(2) 0.0263(11) Uani 1 1 d . . . . .
H7 H 0.2332 0.0175 0.3282 0.032 Uiso 1 1 calc R U . . .
C8 C 0.3938(6) -0.0069(3) 0.2726(3) 0.0222(13) Uani 1 1 d . . . . .
N9 N 0.5079(5) -0.0349(2) 0.2913(2) 0.0231(11) Uani 1 1 d . . . . .
C10 C 0.6246(6) -0.0513(4) 0.2483(3) 0.0364(16) Uani 1 1 d . . . . .
H10A H 0.6089 -0.0399 0.2024 0.055 Uiso 1 1 calc R U . . .
H10B H 0.6495 -0.0991 0.2515 0.055 Uiso 1 1 calc R U . . .
H10C H 0.6943 -0.0262 0.2621 0.055 Uiso 1 1 calc R U . . .
C11 C 0.4420(6) 0.1436(3) 0.2720(3) 0.0264(14) Uani 1 1 d . . . . .
C12 C 0.3475(7) 0.1758(3) 0.3157(3) 0.0340(15) Uani 1 1 d . . . . .
H12 H 0.2644 0.1883 0.3017 0.041 Uiso 1 1 calc R U . . .
C13 C 0.3750(8) 0.1897(4) 0.3799(3) 0.048(2) Uani 1 1 d . . . . .
H13 H 0.3100 0.2115 0.4096 0.058 Uiso 1 1 calc R U . . .
C14 C 0.4936(8) 0.1725(4) 0.4008(3) 0.0436(19) Uani 1 1 d . . . . .
H14 H 0.5115 0.1833 0.4445 0.052 Uiso 1 1 calc R U . . .
C15 C 0.5887(7) 0.1391(3) 0.3582(3) 0.0387(17) Uani 1 1 d . . . . .
H15 H 0.6708 0.1259 0.3731 0.046 Uiso 1 1 calc R U . . .
C16 C 0.5627(6) 0.1256(3) 0.2945(3) 0.0308(15) Uani 1 1 d . . . . .
H16 H 0.6282 0.1035 0.2652 0.037 Uiso 1 1 calc R U . . .
C17 C 0.5547(6) 0.1409(3) 0.1395(3) 0.0252(13) Uani 1 1 d . . . . .
C18 C 0.6132(6) 0.0981(3) 0.0897(3) 0.0247(13) Uani 1 1 d . . . . .
H18 H 0.5751 0.0584 0.0801 0.030 Uiso 1 1 calc R U . . .
C19 C 0.7272(6) 0.1136(4) 0.0542(3) 0.0323(15) Uani 1 1 d . . . . .
H19 H 0.7670 0.0838 0.0210 0.039 Uiso 1 1 calc R U . . .
C20 C 0.7833(7) 0.1711(4) 0.0661(3) 0.0378(17) Uani 1 1 d . . . . .
H20 H 0.8612 0.1813 0.0416 0.045 Uiso 1 1 calc R U . . .
C21 C 0.7228(7) 0.2145(4) 0.1151(4) 0.0436(19) Uani 1 1 d . . . . .
H21 H 0.7591 0.2550 0.1235 0.052 Uiso 1 1 calc R U . . .
C22 C 0.6120(7) 0.1990(3) 0.1511(3) 0.0362(16) Uani 1 1 d . . . . .
H22 H 0.5735 0.2286 0.1848 0.043 Uiso 1 1 calc R U . . .
C23 C 0.2774(6) 0.1795(3) 0.1681(3) 0.0275(14) Uani 1 1 d . . . . .
C24 C 0.2981(8) 0.2392(4) 0.1343(3) 0.0424(18) Uani 1 1 d . . . . .
H24 H 0.3829 0.2504 0.1203 0.051 Uiso 1 1 calc R U . . .
C25 C 0.1903(9) 0.2818(4) 0.1215(4) 0.053(2) Uani 1 1 d . . . . .
H25 H 0.2028 0.3226 0.0991 0.064 Uiso 1 1 calc R U . . .
C26 C 0.0683(9) 0.2660(5) 0.1406(4) 0.060(2) Uani 1 1 d . . . . .
H26 H -0.0036 0.2953 0.1308 0.072 Uiso 1 1 calc R U . . .
C27 C 0.0496(8) 0.2078(4) 0.1738(5) 0.060(2) Uani 1 1 d . . . . .
H27 H -0.0358 0.1973 0.1876 0.072 Uiso 1 1 calc R U . . .
C28 C 0.1525(7) 0.1638(4) 0.1880(4) 0.0462(19) Uani 1 1 d . . . . .
H28 H 0.1379 0.1235 0.2109 0.055 Uiso 1 1 calc R U . . .
C29 C 0.2475(6) -0.1327(3) 0.2522(3) 0.0253(13) Uani 1 1 d . . . . .
C30 C 0.1302(6) -0.1229(3) 0.2916(3) 0.0311(15) Uani 1 1 d . . . . .
H30 H 0.0592 -0.0974 0.2751 0.037 Uiso 1 1 calc R U . . .
C31 C 0.1182(8) -0.1502(4) 0.3539(3) 0.0422(18) Uani 1 1 d . . . . .
H31 H 0.0392 -0.1424 0.3807 0.051 Uiso 1 1 calc R U . . .
C32 C 0.2195(8) -0.1892(4) 0.3784(4) 0.047(2) Uani 1 1 d . . . . .
H32 H 0.2091 -0.2088 0.4212 0.056 Uiso 1 1 calc R U . . .
C33 C 0.3354(8) -0.1994(4) 0.3399(3) 0.0458(19) Uani 1 1 d . . . . .
H33 H 0.4053 -0.2258 0.3562 0.055 Uiso 1 1 calc R U . . .
C34 C 0.3493(7) -0.1709(3) 0.2774(3) 0.0348(16) Uani 1 1 d . . . . .
H34 H 0.4295 -0.1775 0.2513 0.042 Uiso 1 1 calc R U . . .
C35 C 0.3770(6) -0.1478(3) 0.1209(3) 0.0219(12) Uani 1 1 d . . . . .
C36 C 0.3548(6) -0.2149(3) 0.1219(3) 0.0271(14) Uani 1 1 d . . . . .
H36 H 0.2864 -0.2303 0.1506 0.033 Uiso 1 1 calc R U . . .
C37 C 0.4325(7) -0.2594(3) 0.0809(3) 0.0335(16) Uani 1 1 d . . . . .
H37 H 0.4177 -0.3052 0.0815 0.040 Uiso 1 1 calc R U . . .
C38 C 0.5309(7) -0.2364(3) 0.0395(3) 0.0374(17) Uani 1 1 d . . . . .
H38 H 0.5830 -0.2666 0.0109 0.045 Uiso 1 1 calc R U . . .
C39 C 0.5551(6) -0.1707(3) 0.0388(3) 0.0334(15) Uani 1 1 d . . . . .
H39 H 0.6244 -0.1559 0.0103 0.040 Uiso 1 1 calc R U . . .
C40 C 0.4785(6) -0.1258(3) 0.0796(3) 0.0256(13) Uani 1 1 d . . . . .
H40 H 0.4954 -0.0802 0.0793 0.031 Uiso 1 1 calc R U . . .
C41 C 0.1134(6) -0.0810(3) 0.1409(3) 0.0239(13) Uani 1 1 d . . . . .
C42 C 0.0742(6) -0.1276(3) 0.0976(3) 0.0310(15) Uani 1 1 d . . . . .
H42 H 0.1291 -0.1661 0.0851 0.037 Uiso 1 1 calc R U . . .
C43 C -0.0465(7) -0.1169(4) 0.0733(3) 0.0412(18) Uani 1 1 d . . . . .
H43 H -0.0722 -0.1474 0.0424 0.049 Uiso 1 1 calc R U . . .
C44 C -0.1280(7) -0.0637(4) 0.0928(3) 0.0415(18) Uani 1 1 d . . . . .
H44 H -0.2108 -0.0576 0.0765 0.050 Uiso 1 1 calc R U . . .
C45 C -0.0896(7) -0.0176(4) 0.1373(4) 0.0416(18) Uani 1 1 d . . . . .
H45 H -0.1459 0.0200 0.1510 0.050 Uiso 1 1 calc R U . . .
C46 C 0.0289(6) -0.0274(3) 0.1605(3) 0.0320(15) Uani 1 1 d . . . . .
H46 H 0.0541 0.0036 0.1910 0.038 Uiso 1 1 calc R U . . .
Pt2 Pt 0.10019(2) 0.44416(2) 0.66478(2) 0.02434(7) Uani 1 1 d . . . . .
Br2 Br 0.16050(8) 0.50614(4) 0.56295(4) 0.0480(2) Uani 1 1 d . . . . .
P3 P 0.00497(17) 0.54331(8) 0.71083(8) 0.0273(4) Uani 1 1 d . . . . .
P4 P 0.21148(15) 0.34625(8) 0.62391(8) 0.0248(3) Uani 1 1 d . . . . .
N51 N 0.0001(7) 0.3218(3) 0.9582(3) 0.0472(17) Uani 1 1 d . . . . .
C52 C -0.1079(9) 0.3081(4) 0.9324(4) 0.051(2) Uani 1 1 d . . . . .
H52 H -0.1692 0.2875 0.9616 0.061 Uiso 1 1 calc R U . . .
N53 N -0.1409(6) 0.3194(3) 0.8712(3) 0.0402(15) Uani 1 1 d . . . . .
C54 C -0.0499(6) 0.3497(3) 0.8341(3) 0.0286(14) Uani 1 1 d . . . . .
C55 C 0.0634(6) 0.3662(3) 0.8545(3) 0.0283(14) Uani 1 1 d . . . . .
C56 C 0.0906(7) 0.3508(4) 0.9198(3) 0.0405(18) Uani 1 1 d . . . . .
N56 N 0.2008(8) 0.3633(5) 0.9441(4) 0.058(2) Uani 1 1 d D . . . .
N57 N 0.1260(5) 0.3970(2) 0.8012(2) 0.0252(11) Uani 1 1 d . . . . .
H57 H 0.2021 0.4129 0.8011 0.030 Uiso 1 1 calc R U . . .
C58 C 0.0532(6) 0.3989(3) 0.7494(3) 0.0229(13) Uani 1 1 d . . . . .
N59 N -0.0551(5) 0.3689(2) 0.7690(2) 0.0262(11) Uani 1 1 d . . . . .
C60 C -0.1602(7) 0.3583(4) 0.7283(3) 0.0402(17) Uani 1 1 d . . . . .
H60A H -0.1434 0.3790 0.6847 0.060 Uiso 1 1 calc R U . . .
H60B H -0.2415 0.3784 0.7500 0.060 Uiso 1 1 calc R U . . .
H60C H -0.1664 0.3105 0.7228 0.060 Uiso 1 1 calc R U . . .
C61 C -0.0492(7) 0.5371(3) 0.7989(3) 0.0326(16) Uani 1 1 d . . . . .
C62 C -0.1665(7) 0.5099(3) 0.8169(3) 0.0372(17) Uani 1 1 d . . . . .
H62 H -0.2193 0.4982 0.7835 0.045 Uiso 1 1 calc R U . . .
C63 C -0.2061(9) 0.4998(4) 0.8836(3) 0.049(2) Uani 1 1 d . . . . .
H63 H -0.2848 0.4802 0.8953 0.058 Uiso 1 1 calc R U . . .
C64 C -0.1339(9) 0.5177(4) 0.9318(4) 0.049(2) Uani 1 1 d . . . . .
H64 H -0.1620 0.5107 0.9770 0.059 Uiso 1 1 calc R U . . .
C65 C -0.0205(9) 0.5459(4) 0.9154(4) 0.048(2) Uani 1 1 d . . . . .
H65 H 0.0285 0.5600 0.9493 0.057 Uiso 1 1 calc R U . . .
C66 C 0.0237(7) 0.5540(3) 0.8480(3) 0.0372(17) Uani 1 1 d . . . . .
H66 H 0.1048 0.5713 0.8369 0.045 Uiso 1 1 calc R U . . .
C67 C 0.1224(7) 0.6057(3) 0.7069(3) 0.0347(16) Uani 1 1 d . . . . .
C68 C 0.2475(7) 0.5845(4) 0.7215(4) 0.047(2) Uani 1 1 d . . . . .
H68 H 0.2685 0.5392 0.7322 0.057 Uiso 1 1 calc R U . . .
C69 C 0.3406(8) 0.6295(4) 0.7204(4) 0.053(2) Uani 1 1 d . . . . .
H69 H 0.4254 0.6150 0.7308 0.064 Uiso 1 1 calc R U . . .
C70 C 0.3119(9) 0.6952(4) 0.7046(4) 0.051(2) Uani 1 1 d . . . . .
H70 H 0.3774 0.7254 0.7027 0.061 Uiso 1 1 calc R U . . .
C71 C 0.1888(8) 0.7168(4) 0.6915(4) 0.047(2) Uani 1 1 d . . . . .
H71 H 0.1683 0.7624 0.6819 0.057 Uiso 1 1 calc R U . . .
C72 C 0.0930(7) 0.6717(3) 0.6924(3) 0.0367(16) Uani 1 1 d . . . . .
H72 H 0.0078 0.6868 0.6831 0.044 Uiso 1 1 calc R U . . .
C73 C -0.1393(6) 0.5790(3) 0.6755(3) 0.0292(14) Uani 1 1 d . . . . .
C74 C -0.1731(7) 0.5575(3) 0.6145(3) 0.0321(15) Uani 1 1 d . . . . .
H74 H -0.1199 0.5243 0.5901 0.039 Uiso 1 1 calc R U . . .
C75 C -0.2852(7) 0.5853(4) 0.5901(3) 0.0397(17) Uani 1 1 d . . . . .
H75 H -0.3094 0.5707 0.5488 0.048 Uiso 1 1 calc R U . . .
C76 C -0.3620(8) 0.6342(4) 0.6252(4) 0.0433(18) Uani 1 1 d . . . . .
H76 H -0.4384 0.6532 0.6079 0.052 Uiso 1 1 calc R U . . .
C77 C -0.3278(7) 0.6552(4) 0.6852(4) 0.0392(17) Uani 1 1 d . . . . .
H77 H -0.3814 0.6884 0.7095 0.047 Uiso 1 1 calc R U . . .
C78 C -0.2170(7) 0.6286(3) 0.7105(3) 0.0348(16) Uani 1 1 d . . . . .
H78 H -0.1934 0.6439 0.7517 0.042 Uiso 1 1 calc R U . . .
C79 C 0.2347(6) 0.2863(3) 0.6907(3) 0.0263(14) Uani 1 1 d . . . . .
C80 C 0.1362(7) 0.2467(3) 0.7128(3) 0.0310(15) Uani 1 1 d . . . . .
H80 H 0.0641 0.2445 0.6875 0.037 Uiso 1 1 calc R U . . .
C81 C 0.1420(7) 0.2103(3) 0.7715(3) 0.0362(16) Uani 1 1 d . . . . .
H81 H 0.0752 0.1827 0.7857 0.043 Uiso 1 1 calc R U . . .
C82 C 0.2465(7) 0.2147(3) 0.8091(4) 0.0387(17) Uani 1 1 d . . . . .
H82 H 0.2505 0.1909 0.8497 0.046 Uiso 1 1 calc R U . . .
C83 C 0.3432(7) 0.2532(4) 0.7873(4) 0.0402(18) Uani 1 1 d . . . . .
H83 H 0.4144 0.2561 0.8130 0.048 Uiso 1 1 calc R U . . .
C84 C 0.3393(6) 0.2884(3) 0.7281(3) 0.0332(15) Uani 1 1 d . . . . .
H84 H 0.4087 0.3140 0.7132 0.040 Uiso 1 1 calc R U . . .
C85 C 0.3751(6) 0.3581(3) 0.5883(3) 0.0325(15) Uani 1 1 d . . . . .
C86 C 0.4383(8) 0.4097(4) 0.6117(5) 0.065(3) Uani 1 1 d . . . . .
H86 H 0.3954 0.4394 0.6440 0.078 Uiso 1 1 calc R U . . .
C87 C 0.5643(9) 0.4177(5) 0.5877(6) 0.080(3) Uani 1 1 d . . . . .
H87 H 0.6074 0.4536 0.6030 0.096 Uiso 1 1 calc R U . . .
C88 C 0.6282(8) 0.3734(5) 0.5412(5) 0.068(3) Uani 1 1 d . . . . .
H88 H 0.7152 0.3787 0.5253 0.082 Uiso 1 1 calc R U . . .
C89 C 0.5660(7) 0.3224(4) 0.5185(4) 0.048(2) Uani 1 1 d . . . . .
H89 H 0.6090 0.2926 0.4863 0.058 Uiso 1 1 calc R U . . .
C90 C 0.4398(7) 0.3144(4) 0.5426(3) 0.0382(17) Uani 1 1 d . . . . .
H90 H 0.3972 0.2783 0.5274 0.046 Uiso 1 1 calc R U . . .
C91 C 0.1311(6) 0.3036(3) 0.5627(3) 0.0286(14) Uani 1 1 d . . . . .
C92 C 0.1559(7) 0.2353(3) 0.5522(3) 0.0336(16) Uani 1 1 d . . . . .
H92 H 0.2143 0.2099 0.5778 0.040 Uiso 1 1 calc R U . . .
C93 C 0.0948(8) 0.2048(4) 0.5041(3) 0.0435(19) Uani 1 1 d . . . . .
H93 H 0.1114 0.1583 0.4967 0.052 Uiso 1 1 calc R U . . .
C94 C 0.0109(8) 0.2411(4) 0.4672(4) 0.046(2) Uani 1 1 d . . . . .
H94 H -0.0304 0.2195 0.4343 0.055 Uiso 1 1 calc R U . . .
C95 C -0.0152(7) 0.3087(4) 0.4768(3) 0.0414(18) Uani 1 1 d . . . . .
H95 H -0.0740 0.3334 0.4509 0.050 Uiso 1 1 calc R U . . .
C96 C 0.0453(7) 0.3401(4) 0.5246(3) 0.0355(16) Uani 1 1 d . . . . .
H96 H 0.0283 0.3866 0.5314 0.043 Uiso 1 1 calc R U . . .
B1 B 0.4681(11) 0.4351(6) 0.8160(6) 0.066(3) Uani 1 1 d . . . . .
F1 F 0.5337(6) 0.4901(3) 0.8057(3) 0.101(2) Uani 1 1 d . . . . .
F2 F 0.4206(10) 0.4267(4) 0.8787(4) 0.148(3) Uani 1 1 d . . . . .
F3 F 0.5433(5) 0.3780(3) 0.7950(3) 0.0906(19) Uani 1 1 d . . . . .
F4 F 0.3664(5) 0.4405(3) 0.7768(4) 0.092(2) Uani 1 1 d . . . . .
B2 B -0.0303(7) 0.0661(4) 0.3525(4) 0.056(3) Uiso 1 1 d D . . . .
F5 F -0.0566(10) 0.1346(4) 0.3418(5) 0.065(3) Uiso 0.5 1 d D . P A 1
F6 F 0.0602(7) 0.0410(4) 0.3049(4) 0.0343(19) Uiso 0.5 1 d D . P A 1
F7 F 0.0421(10) 0.0668(6) 0.4132(5) 0.089(4) Uiso 0.5 1 d D . P A 1
F8 F -0.1302(11) 0.0327(6) 0.3695(7) 0.122(5) Uiso 0.5 1 d D . P A 1
F5B F -0.0954(12) 0.1203(6) 0.3770(6) 0.105(4) Uiso 0.5 1 d D . P A 2
F6B F 0.0756(10) 0.0690(6) 0.3119(5) 0.083(4) Uiso 0.5 1 d D . P A 2
F7B F -0.0209(12) 0.0164(6) 0.3988(5) 0.102(4) Uiso 0.5 1 d D . P A 2
F8B F -0.1239(9) 0.0400(5) 0.3090(5) 0.079(3) Uiso 0.5 1 d D . P A 2
C100 C -0.4516(15) 0.3885(13) 1.0928(9) 0.130(9) Uiso 0.6 1 d D . P B 1
Cl1 Cl -0.2855(6) 0.3947(3) 1.0707(3) 0.1037(19) Uiso 0.6 1 d D . P B 1
Cl2 Cl -0.5251(6) 0.4086(3) 1.0174(3) 0.1022(16) Uiso 0.6 1 d D . P B 1
C101 C -0.4597(14) 0.4339(9) 1.0599(10) 0.056(5) Uiso 0.4 1 d D . P C 2
Cl3 Cl -0.5529(7) 0.3707(3) 1.0919(3) 0.0754(17) Uiso 0.4 1 d D . P C 2
Cl4 Cl -0.3003(10) 0.4045(5) 1.0377(5) 0.113(3) Uiso 0.4 1 d D . P C 2

loop_
_atom_site_aniso_label
_atom_site_aniso_U_11
_atom_site_aniso_U_22
_atom_site_aniso_U_33
_atom_site_aniso_U_23
_atom_site_aniso_U_13
_atom_site_aniso_U_12
Pt1 0.02065(12) 0.01794(11) 0.01801(11) 0.00120(9) -0.00059(9) -0.00169(9)
Br1 0.0487(4) 0.0356(4) 0.0294(3) 0.0058(3) -0.0084(3) -0.0084(3)
P1 0.0240(8) 0.0170(7) 0.0221(7) 0.0005(6) -0.0013(6) -0.0014(6)
P2 0.0202(7) 0.0198(7) 0.0190(7) 0.0026(6) 0.0002(6) -0.0036(6)
N1 0.058(5) 0.128(8) 0.028(3) 0.027(4) -0.009(3) -0.014(5)
C2 0.053(6) 0.105(8) 0.043(5) 0.032(5) -0.019(4) 0.000(5)
N3 0.042(4) 0.080(5) 0.034(3) 0.024(3) -0.011(3) -0.005(4)
C4 0.031(4) 0.035(4) 0.028(3) 0.008(3) -0.010(3) -0.007(3)
C5 0.034(4) 0.043(4) 0.019(3) 0.007(3) -0.001(3) -0.012(3)
C6 0.048(5) 0.073(6) 0.026(4) 0.005(4) 0.001(3) -0.018(4)
N6 0.060(5) 0.118(8) 0.025(4) 0.008(4) 0.009(4) -0.006(5)
N7 0.024(3) 0.031(3) 0.024(3) 0.001(2) 0.004(2) -0.004(2)
C8 0.025(3) 0.018(3) 0.024(3) -0.004(2) 0.004(2) -0.006(3)
N9 0.022(3) 0.023(3) 0.024(2) 0.005(2) 0.002(2) -0.002(2)
C10 0.021(3) 0.047(4) 0.039(4) 0.004(3) 0.004(3) 0.005(3)
C11 0.037(4) 0.019(3) 0.024(3) -0.002(2) 0.000(3) -0.005(3)
C12 0.040(4) 0.032(4) 0.029(3) -0.001(3) 0.003(3) -0.002(3)
C13 0.068(6) 0.045(5) 0.027(4) -0.011(3) 0.016(4) -0.001(4)
C14 0.066(5) 0.040(4) 0.027(4) 0.001(3) -0.010(4) -0.014(4)
C15 0.046(4) 0.033(4) 0.039(4) 0.003(3) -0.010(3) -0.005(3)
C16 0.039(4) 0.023(3) 0.030(3) 0.000(3) -0.002(3) -0.003(3)
C17 0.026(3) 0.026(3) 0.023(3) 0.003(3) 0.002(3) -0.008(3)
C18 0.024(3) 0.022(3) 0.028(3) -0.001(3) -0.004(3) -0.002(3)
C19 0.027(3) 0.043(4) 0.026(3) 0.001(3) 0.006(3) -0.002(3)
C20 0.033(4) 0.054(5) 0.027(3) 0.008(3) 0.003(3) -0.013(4)
C21 0.048(5) 0.046(4) 0.040(4) 0.003(4) 0.001(4) -0.027(4)
C22 0.043(4) 0.033(4) 0.033(4) -0.002(3) 0.001(3) -0.012(3)
C23 0.029(3) 0.024(3) 0.029(3) -0.003(3) -0.005(3) 0.007(3)
C24 0.051(5) 0.040(4) 0.033(4) 0.004(3) 0.002(3) 0.010(4)
C25 0.077(6) 0.033(4) 0.046(4) 0.008(4) -0.003(4) 0.020(4)
C26 0.054(6) 0.056(6) 0.069(6) -0.010(5) -0.021(5) 0.022(5)
C27 0.041(5) 0.041(5) 0.097(7) -0.006(5) -0.012(5) 0.010(4)
C28 0.036(4) 0.032(4) 0.070(5) 0.002(4) -0.006(4) 0.008(3)
C29 0.029(3) 0.021(3) 0.027(3) -0.002(3) -0.003(3) -0.005(3)
C30 0.032(4) 0.034(4) 0.028(3) 0.000(3) 0.000(3) -0.008(3)
C31 0.047(5) 0.049(5) 0.030(4) 0.000(3) 0.011(3) -0.022(4)
C32 0.069(6) 0.043(4) 0.031(4) 0.010(3) -0.001(4) -0.023(4)
C33 0.066(5) 0.040(4) 0.032(4) 0.010(3) -0.009(4) -0.003(4)
C34 0.040(4) 0.038(4) 0.025(3) 0.004(3) 0.001(3) 0.003(3)
C35 0.022(3) 0.022(3) 0.022(3) 0.006(2) -0.006(2) -0.003(3)
C36 0.029(3) 0.024(3) 0.027(3) 0.006(3) 0.005(3) -0.006(3)
C37 0.041(4) 0.015(3) 0.043(4) 0.002(3) 0.003(3) 0.003(3)
C38 0.042(4) 0.032(4) 0.034(4) -0.002(3) 0.008(3) 0.010(3)
C39 0.031(4) 0.038(4) 0.029(3) 0.009(3) 0.006(3) 0.000(3)
C40 0.025(3) 0.024(3) 0.027(3) 0.002(3) -0.002(3) 0.000(3)
C41 0.025(3) 0.028(3) 0.018(3) 0.009(2) 0.001(2) -0.006(3)
C42 0.030(3) 0.037(4) 0.026(3) 0.000(3) -0.002(3) -0.004(3)
C43 0.032(4) 0.068(5) 0.027(3) -0.005(4) -0.002(3) -0.021(4)
C44 0.022(3) 0.063(5) 0.040(4) 0.007(4) -0.004(3) -0.005(4)
C45 0.026(4) 0.050(5) 0.047(4) 0.002(4) 0.000(3) 0.000(3)
C46 0.027(3) 0.037(4) 0.032(3) 0.000(3) -0.003(3) 0.000(3)
Pt2 0.02758(14) 0.02115(12) 0.02345(12) -0.00160(10) 0.00403(10) -0.00330(10)
Br2 0.0635(5) 0.0405(4) 0.0375(4) 0.0023(3) 0.0111(4) -0.0063(4)
P3 0.0349(9) 0.0216(8) 0.0251(8) -0.0023(7) 0.0000(7) -0.0023(7)
P4 0.0238(8) 0.0229(8) 0.0267(8) -0.0043(7) 0.0050(7) -0.0043(7)
N51 0.065(5) 0.043(4) 0.029(3) 0.008(3) 0.009(3) 0.010(3)
C52 0.070(6) 0.041(4) 0.040(4) 0.001(4) 0.020(4) -0.009(4)
N53 0.047(4) 0.033(3) 0.039(3) -0.001(3) 0.014(3) -0.009(3)
C54 0.041(4) 0.021(3) 0.023(3) -0.003(3) 0.007(3) -0.004(3)
C55 0.034(4) 0.023(3) 0.025(3) -0.002(3) 0.005(3) 0.004(3)
C56 0.048(5) 0.038(4) 0.032(4) -0.003(3) -0.001(3) 0.021(4)
N56 0.053(5) 0.083(6) 0.035(4) -0.002(4) -0.005(4) 0.017(4)
N57 0.025(3) 0.024(3) 0.026(3) -0.005(2) 0.001(2) 0.001(2)
C58 0.024(3) 0.017(3) 0.026(3) -0.004(2) 0.004(2) 0.002(2)
N59 0.030(3) 0.019(3) 0.030(3) -0.003(2) 0.003(2) -0.006(2)
C60 0.033(4) 0.053(5) 0.036(4) -0.001(3) 0.002(3) -0.014(4)
C61 0.051(4) 0.020(3) 0.025(3) -0.006(3) -0.004(3) 0.007(3)
C62 0.044(4) 0.033(4) 0.032(4) -0.005(3) 0.003(3) 0.010(3)
C63 0.066(5) 0.045(5) 0.030(4) 0.002(3) 0.009(4) 0.015(4)
C64 0.071(6) 0.041(4) 0.028(4) 0.001(3) -0.001(4) 0.023(4)
C65 0.067(6) 0.039(4) 0.036(4) -0.012(3) -0.014(4) 0.016(4)
C66 0.046(4) 0.029(4) 0.037(4) -0.006(3) -0.010(3) 0.009(3)
C67 0.048(4) 0.025(3) 0.033(4) -0.006(3) 0.000(3) -0.011(3)
C68 0.047(5) 0.031(4) 0.066(5) 0.000(4) -0.013(4) -0.012(4)
C69 0.048(5) 0.046(5) 0.068(6) 0.001(4) -0.017(4) -0.011(4)
C70 0.068(6) 0.030(4) 0.058(5) 0.001(4) -0.014(4) -0.018(4)
C71 0.063(5) 0.030(4) 0.050(5) -0.004(4) -0.006(4) -0.011(4)
C72 0.051(4) 0.029(4) 0.030(3) 0.000(3) -0.001(3) -0.005(3)
C73 0.035(4) 0.027(3) 0.026(3) 0.001(3) -0.001(3) -0.009(3)
C74 0.039(4) 0.028(3) 0.029(3) 0.002(3) -0.001(3) -0.003(3)
C75 0.047(4) 0.043(4) 0.031(4) 0.006(3) -0.009(3) -0.008(4)
C76 0.046(5) 0.043(4) 0.041(4) 0.011(4) -0.011(3) 0.003(4)
C77 0.038(4) 0.034(4) 0.043(4) -0.002(3) 0.001(3) 0.005(3)
C78 0.046(4) 0.026(3) 0.031(3) 0.002(3) -0.003(3) 0.005(3)
C79 0.027(3) 0.018(3) 0.033(3) -0.008(3) 0.005(3) -0.001(3)
C80 0.035(4) 0.025(3) 0.031(3) 0.000(3) 0.005(3) -0.001(3)
C81 0.040(4) 0.032(4) 0.035(4) 0.001(3) 0.003(3) -0.004(3)
C82 0.043(4) 0.031(4) 0.040(4) 0.000(3) -0.004(3) 0.010(3)
C83 0.035(4) 0.039(4) 0.045(4) -0.013(4) -0.012(3) 0.013(3)
C84 0.028(4) 0.030(4) 0.041(4) -0.006(3) 0.001(3) -0.002(3)
C85 0.027(3) 0.027(3) 0.042(4) 0.003(3) 0.008(3) -0.004(3)
C86 0.036(4) 0.052(5) 0.105(8) -0.028(5) 0.024(5) -0.019(4)
C87 0.043(5) 0.049(5) 0.149(11) -0.011(6) 0.009(6) -0.022(5)
C88 0.034(5) 0.070(6) 0.095(7) 0.012(6) 0.031(5) -0.008(5)
C89 0.030(4) 0.065(6) 0.046(4) 0.007(4) 0.014(3) -0.001(4)
C90 0.032(4) 0.054(5) 0.028(3) -0.004(3) 0.005(3) -0.007(3)
C91 0.030(3) 0.034(4) 0.021(3) -0.001(3) 0.008(3) -0.011(3)
C92 0.039(4) 0.034(4) 0.027(3) 0.000(3) 0.011(3) -0.013(3)
C93 0.057(5) 0.036(4) 0.035(4) -0.013(3) 0.017(4) -0.012(4)
C94 0.052(5) 0.055(5) 0.032(4) -0.012(4) 0.004(4) -0.028(4)
C95 0.039(4) 0.058(5) 0.028(4) -0.004(3) 0.001(3) -0.015(4)
C96 0.037(4) 0.038(4) 0.032(3) -0.002(3) 0.007(3) -0.013(3)
B1 0.050(7) 0.077(8) 0.069(8) -0.005(6) 0.006(6) -0.009(6)
F1 0.094(5) 0.105(5) 0.114(5) -0.006(4) -0.021(4) -0.060(4)
F2 0.216(9) 0.123(7) 0.092(5) -0.013(5) 0.058(6) -0.014(6)
F3 0.051(3) 0.103(5) 0.115(5) 0.004(4) -0.005(3) 0.009(3)
F4 0.043(3) 0.057(3) 0.178(6) 0.034(4) -0.020(4) -0.012(3)

loop_
_atom_type_symbol
_atom_type_description
_atom_type_scat_dispersion_real
_atom_type_scat_dispersion_imag
_atom_type_scat_source
C C 0.0030 0.0020 'International Tables Vol C Tables 4.2.6.8 and 6.1.1.4'
H H 0.0000 0.0000 'International Tables Vol C Tables 4.2.6.8 and 6.1.1.4'
N N 0.0060 0.0030 'International Tables Vol C Tables 4.2.6.8 and 6.1.1.4'
P P 0.1020 0.0940 'International Tables Vol C Tables 4.2.6.8 and 6.1.1.4'
Br Br -0.2900 2.4600 'International Tables Vol C Tables 4.2.6.8 and 6.1.1.4'
Pt Pt -1.7030 8.3910 'International Tables Vol C Tables 4.2.6.8 and 6.1.1.4'
B B 0.0010 0.0010 'International Tables Vol C Tables 4.2.6.8 and 6.1.1.4'
F F 0.0170 0.0100 'International Tables Vol C Tables 4.2.6.8 and 6.1.1.4'
Cl Cl 0.1480 0.1590 'International Tables Vol C Tables 4.2.6.8 and 6.1.1.4'

loop_
_geom_angle_atom_site_label_1
_geom_angle_atom_site_label_2
_geom_angle_atom_site_label_3
_geom_angle
C8 Pt1 P1 91.80(16)
C8 Pt1 P2 89.93(16)
P1 Pt1 P2 174.60(5)
C8 Pt1 Br1 178.68(16)
P1 Pt1 Br1 89.45(4)
P2 Pt1 Br1 88.86(4)
C17 P1 C11 103.2(3)
C17 P1 C23 108.8(3)
C11 P1 C23 105.0(3)
C17 P1 Pt1 116.4(2)
C11 P1 Pt1 113.3(2)
C23 P1 Pt1 109.4(2)
C35 P2 C29 104.6(3)
C35 P2 C41 108.6(3)
C29 P2 C41 105.0(3)
C35 P2 Pt1 113.7(2)
C29 P2 Pt1 114.40(19)
C41 P2 Pt1 110.1(2)
C2 N1 C6 118.1(7)
N3 C2 N1 130.9(8)
C2 N3 C4 109.8(7)
N3 C4 C5 126.8(6)
N3 C4 N9 126.3(6)
C5 C4 N9 106.9(5)
C4 C5 N7 106.6(5)
C4 C5 C6 117.9(6)
N7 C5 C6 135.4(7)
N6 C6 N1 119.3(7)
N6 C6 C5 124.1(8)
N1 C6 C5 116.6(7)
C8 N7 C5 110.4(5)
N7 C8 N9 107.0(5)
N7 C8 Pt1 126.3(5)
N9 C8 Pt1 126.6(4)
C8 N9 C4 109.1(5)
C8 N9 C10 126.6(5)
C4 N9 C10 124.3(5)
C12 C11 C16 118.4(6)
C12 C11 P1 121.9(5)
C16 C11 P1 119.6(5)
C11 C12 C13 119.8(7)
C14 C13 C12 121.0(7)
C13 C14 C15 120.0(6)
C16 C15 C14 119.4(7)
C15 C16 C11 121.3(6)
C22 C17 C18 118.3(6)
C22 C17 P1 120.2(5)
C18 C17 P1 121.5(5)
C19 C18 C17 120.0(6)
C20 C19 C18 121.3(6)
C19 C20 C21 118.4(6)
C22 C21 C20 120.6(6)
C21 C22 C17 121.3(6)
C28 C23 C24 120.1(6)
C28 C23 P1 117.9(5)
C24 C23 P1 122.0(5)
C25 C24 C23 118.3(7)
C26 C25 C24 121.5(8)
C25 C26 C27 119.6(8)
C26 C27 C28 121.4(9)
C27 C28 C23 119.1(8)
C34 C29 C30 118.8(6)
C34 C29 P2 120.1(5)
C30 C29 P2 120.8(5)
C31 C30 C29 119.8(7)
C30 C31 C32 121.2(7)
C33 C32 C31 119.4(7)
C32 C33 C34 119.8(7)
C33 C34 C29 120.9(7)
C40 C35 C36 119.6(5)
C40 C35 P2 120.6(4)
C36 C35 P2 119.8(5)
C37 C36 C35 120.1(6)
C38 C37 C36 119.4(6)
C39 C38 C37 121.2(6)
C38 C39 C40 120.0(6)
C39 C40 C35 119.8(6)
C46 C41 C42 118.9(6)
C46 C41 P2 119.0(5)
C42 C41 P2 122.1(5)
C43 C42 C41 119.1(6)
C44 C43 C42 121.1(6)
C43 C44 C45 119.8(6)
C46 C45 C44 119.3(7)
C45 C46 C41 121.8(6)
C58 Pt2 P3 88.95(16)
C58 Pt2 P4 90.04(16)
P3 Pt2 P4 174.87(6)
C58 Pt2 Br2 176.80(16)
P3 Pt2 Br2 88.40(5)
P4 Pt2 Br2 92.44(5)
C73 P3 C67 108.2(3)
C73 P3 C61 102.4(3)
C67 P3 C61 104.7(3)
C73 P3 Pt2 116.8(2)
C67 P3 Pt2 109.8(2)
C61 P3 Pt2 113.9(2)
C91 P4 C79 105.6(3)
C91 P4 C85 107.7(3)
C79 P4 C85 104.1(3)
C91 P4 Pt2 114.7(2)
C79 P4 Pt2 110.77(18)
C85 P4 Pt2 113.1(2)
C52 N51 C56 118.9(7)
N53 C52 N51 128.3(7)
C52 N53 C54 111.6(7)
N53 C54 C55 125.6(6)
N53 C54 N59 126.1(6)
C55 C54 N59 108.3(6)
C54 C55 N57 106.3(6)
C54 C55 C56 118.4(6)
N57 C55 C56 135.3(7)
N56 C56 N51 119.8(7)
N56 C56 C55 123.1(8)
N51 C56 C55 117.0(7)
C58 N57 C55 109.8(5)
N57 C58 N59 107.1(5)
N57 C58 Pt2 123.4(5)
N59 C58 Pt2 129.3(5)
C58 N59 C54 108.5(5)
C58 N59 C60 126.1(5)
C54 N59 C60 125.3(6)
C66 C61 C62 118.4(6)
C66 C61 P3 122.8(6)
C62 C61 P3 118.7(5)
C63 C62 C61 120.3(7)
C64 C63 C62 120.7(9)
C63 C64 C65 120.0(7)
C64 C65 C66 120.0(7)
C61 C66 C65 120.6(8)
C72 C67 C68 119.3(7)
C72 C67 P3 123.7(6)
C68 C67 P3 117.0(5)
C69 C68 C67 119.9(7)
C70 C69 C68 120.7(8)
C71 C70 C69 119.9(8)
C70 C71 C72 120.0(7)
C67 C72 C71 120.1(7)
C74 C73 C78 120.0(6)
C74 C73 P3 121.2(5)
C78 C73 P3 118.9(5)
C75 C74 C73 119.1(6)
C76 C75 C74 120.6(6)
C77 C76 C75 119.9(7)
C78 C77 C76 120.7(6)
C77 C78 C73 119.7(6)
C84 C79 C80 118.5(6)
C84 C79 P4 120.1(5)
C80 C79 P4 120.2(5)
C79 C80 C81 120.9(7)
C82 C81 C80 119.4(7)
C83 C82 C81 119.6(7)
C82 C83 C84 121.2(7)
C79 C84 C83 120.3(7)
C90 C85 C86 119.5(7)
C90 C85 P4 121.7(5)
C86 C85 P4 118.7(5)
C87 C86 C85 119.6(8)
C86 C87 C88 120.3(8)
C89 C88 C87 120.0(8)
C88 C89 C90 119.7(7)
C85 C90 C89 120.9(7)
C96 C91 C92 119.6(6)
C96 C91 P4 119.2(5)
C92 C91 P4 121.2(5)
C93 C92 C91 119.5(7)
C94 C93 C92 120.3(7)
C93 C94 C95 121.1(7)
C96 C95 C94 119.3(7)
C95 C96 C91 120.1(7)
F2 B1 F1 114.5(10)
F2 B1 F4 108.0(10)
F1 B1 F4 107.6(10)
F2 B1 F3 109.1(11)
F1 B1 F3 111.4(9)
F4 B1 F3 105.8(9)
F5B B2 F6B 121.6(9)
F8 B2 F6 119.1(8)
F5B B2 F7B 112.2(8)
F6B B2 F7B 113.3(8)
F8 B2 F5 115.9(8)
F6 B2 F5 109.6(7)
F8 B2 F7 105.1(8)
F6 B2 F7 103.5(7)
F5 B2 F7 100.8(7)
F5B B2 F8B 101.9(8)
F6B B2 F8B 103.1(7)
F7B B2 F8B 101.3(7)
Cl1 C100 Cl2 103.7(11)
Cl4 C101 Cl3 111.9(11)

loop_
_geom_bond_atom_site_label_1
_geom_bond_atom_site_label_2
_geom_bond_distance
Pt1 C8 1.979(6)
Pt1 P1 2.3086(15)
Pt1 P2 2.3174(15)
Pt1 Br1 2.4678(7)
P1 C17 1.801(6)
P1 C11 1.812(6)
P1 C23 1.819(6)
P2 C35 1.818(6)
P2 C29 1.823(6)
P2 C41 1.830(6)
N1 C2 1.326(11)
N1 C6 1.334(10)
C2 N3 1.312(10)
N3 C4 1.325(8)
C4 C5 1.362(9)
C4 N9 1.387(8)
C5 N7 1.386(8)
C5 C6 1.404(9)
C6 N6 1.322(11)
N7 C8 1.327(7)
C8 N9 1.359(7)
N9 C10 1.451(7)
C11 C12 1.390(8)
C11 C16 1.396(9)
C12 C13 1.391(9)
C13 C14 1.360(11)
C14 C15 1.391(10)
C15 C16 1.375(9)
C17 C22 1.390(9)
C17 C18 1.400(8)
C18 C19 1.391(9)
C19 C20 1.374(10)
C20 C21 1.404(10)
C21 C22 1.368(9)
C23 C28 1.390(10)
C23 C24 1.402(10)
C24 C25 1.400(10)
C25 C26 1.359(12)
C26 C27 1.368(13)
C27 C28 1.385(10)
C29 C34 1.391(9)
C29 C30 1.403(8)
C30 C31 1.371(9)
C31 C32 1.390(11)
C32 C33 1.383(11)
C33 C34 1.385(9)
C35 C40 1.389(8)
C35 C36 1.391(8)
C36 C37 1.390(8)
C37 C38 1.375(10)
C38 C39 1.368(10)
C39 C40 1.388(8)
C41 C46 1.378(9)
C41 C42 1.400(8)
C42 C43 1.392(9)
C43 C44 1.354(10)
C44 C45 1.405(10)
C45 C46 1.359(9)
Pt2 C58 1.976(6)
Pt2 P3 2.3268(15)
Pt2 P4 2.3308(15)
Pt2 Br2 2.4613(8)
P3 C73 1.817(7)
P3 C67 1.821(7)
P3 C61 1.828(7)
P4 C91 1.816(6)
P4 C79 1.824(7)
P4 C85 1.827(7)
N51 C52 1.332(11)
N51 C56 1.338(10)
C52 N53 1.327(10)
N53 C54 1.341(8)
C54 C55 1.353(9)
C54 N59 1.375(8)
C55 N57 1.379(8)
C55 C56 1.403(9)
C56 N56 1.332(11)
N57 C58 1.345(8)
C58 N59 1.352(8)
N59 C60 1.457(8)
C61 C66 1.365(9)
C61 C62 1.399(10)
C62 C63 1.395(10)
C63 C64 1.351(11)
C64 C65 1.367(12)
C65 C66 1.412(10)
C67 C72 1.378(9)
C67 C68 1.396(10)
C68 C69 1.380(10)
C69 C70 1.376(11)
C70 C71 1.371(11)
C71 C72 1.403(10)
C73 C74 1.394(8)
C73 C78 1.394(9)
C74 C75 1.384(9)
C75 C76 1.380(10)
C76 C77 1.376(10)
C77 C78 1.372(9)
C79 C84 1.384(9)
C79 C80 1.393(9)
C80 C81 1.394(9)
C81 C82 1.391(10)
C82 C83 1.363(10)
C83 C84 1.389(10)
C85 C90 1.380(9)
C85 C86 1.383(10)
C86 C87 1.382(11)
C87 C88 1.393(12)
C88 C89 1.363(12)
C89 C90 1.385(9)
C91 C96 1.394(9)
C91 C92 1.397(9)
C92 C93 1.383(9)
C93 C94 1.365(11)
C94 C95 1.383(11)
C95 C96 1.383(9)
B1 F2 1.334(13)
B1 F1 1.355(13)
B1 F4 1.375(13)
B1 F3 1.390(13)
B2 F8 1.305(10)
B2 F5B 1.318(10)
B2 F6B 1.323(10)
B2 F6 1.360(9)
B2 F7B 1.369(10)
B2 F5 1.405(10)
B2 F7 1.498(10)
B2 F8B 1.498(10)
C100 Cl1 1.765(15)
C100 Cl2 1.796(15)
C101 Cl4 1.743(14)
C101 Cl3 1.751(14)
